data_1547339
loop_
_publ_author_name
'Gholami, Ghazale'
'Zhu, Kelong'
'Baggi, Giorgio'
'Schott, Eduardo'
'Zarate, Ximena'
'Loeb, Stephen J.'

_publ_section_title
;
 Influence of axle length on the rate and mechanism of shuttling in rigid
 H-shaped [2]rotaxanes
;
_journal_name_full 'Chem. Sci.'
_journal_paper_doi 10.1039/C7SC03736H
_journal_year 2017
_chemical_formula_moiety 'C24 H32 O8, C66 H66 N4, 4(C4 H8 O)'
_chemical_formula_sum 'C106 H130 N4 O12'
_chemical_formula_weight 1652.13
_space_group_crystal_system triclinic
_space_group_IT_number 2
_space_group_name_Hall '-P 1'
_space_group_name_H-M_alt 'P -1'
_symmetry_space_group_name_Hall '-P 1'
_symmetry_space_group_name_H-M 'P -1'
_atom_sites_solution_hydrogens geom
_atom_sites_solution_primary direct
_audit_creation_date 2017-07-19
_audit_creation_method
;
Olex2 1.2
(compiled 2017.03.28 svn.r3405 for OlexSys, GUI svn.r5337)
;
_audit_update_record
;
2017-07-20 deposited with the CCDC.
2017-09-25 downloaded from the CCDC.
;
_cell_angle_alpha 74.7825(11)
_cell_angle_beta 76.6602(12)
_cell_angle_gamma 70.7332(11)
_cell_formula_units_Z 1
_cell_length_a 12.0595(2)
_cell_length_b 12.5637(3)
_cell_length_c 16.8685(3)
_cell_measurement_reflns_used 9930
_cell_measurement_temperature 173(2)
_cell_measurement_theta_max 66.43
_cell_measurement_theta_min 2.75
_cell_volume 2298.72(8)
_computing_cell_refinement 'SAINT v8.37A (Bruker, 2015)'
_computing_data_reduction 'SAINT v8.37A (Bruker, 2015)'
_computing_molecular_graphics 'Olex2 (Dolomanov et al., 2009)'
_computing_publication_material 'Olex2 (Dolomanov et al., 2009)'
_computing_structure_refinement 'ShelXL (Sheldrick, 2015)'
_computing_structure_solution 'ShelXS (Sheldrick, 2008)'
_diffrn_ambient_temperature 172.99
_diffrn_measured_fraction_theta_full 0.989
_diffrn_measured_fraction_theta_max 0.989
_diffrn_measurement_device_type 'Bruker APEX-II CCD'
_diffrn_measurement_method '\f and \w scans'
_diffrn_radiation_type CuK\a
_diffrn_radiation_wavelength 1.54178
_diffrn_reflns_av_R_equivalents 0.0796
_diffrn_reflns_av_unetI/netI 0.0557
_diffrn_reflns_Laue_measured_fraction_full 0.989
_diffrn_reflns_Laue_measured_fraction_max 0.989
_diffrn_reflns_limit_h_max 14
_diffrn_reflns_limit_h_min -14
_diffrn_reflns_limit_k_max 14
_diffrn_reflns_limit_k_min -14
_diffrn_reflns_limit_l_max 20
_diffrn_reflns_limit_l_min -19
_diffrn_reflns_number 44412
_diffrn_reflns_point_group_measured_fraction_full 0.989
_diffrn_reflns_point_group_measured_fraction_max 0.989
_diffrn_reflns_theta_full 66.595
_diffrn_reflns_theta_max 66.595
_diffrn_reflns_theta_min 2.749
_diffrn_standards_number 0
_exptl_absorpt_coefficient_mu 0.607
_exptl_absorpt_correction_T_max 0.7402
_exptl_absorpt_correction_T_min 0.6487
_exptl_absorpt_correction_type empirical
_exptl_absorpt_process_details
;
SADABS-2014/5 (Bruker,2014/5) was used for absorption correction.
wR2(int) was 0.1057 before and 0.0908 after correction.
The Ratio of minimum to maximum transmission is 0.7377.
The \l/2 correction factor is 0.00150.
;
_exptl_crystal_colour colorless
_exptl_crystal_density_diffrn 1.193
_exptl_crystal_description block
_exptl_crystal_F_000 890
_exptl_crystal_recrystallization_method 'Re-crystallisation from solvent: toluene'
_refine_diff_density_max 0.359
_refine_diff_density_min -0.229
_refine_diff_density_rms 0.045
_refine_ls_extinction_method none
_refine_ls_goodness_of_fit_ref 1.037
_refine_ls_hydrogen_treatment constr
_refine_ls_matrix_type full
_refine_ls_number_parameters 664
_refine_ls_number_reflns 8028
_refine_ls_number_restraints 100
_refine_ls_restrained_S_all 1.138
_refine_ls_R_factor_all 0.0962
_refine_ls_R_factor_gt 0.0584
_refine_ls_shift/su_max 0.000
_refine_ls_shift/su_mean 0.000
_refine_ls_structure_factor_coef Fsqd
_refine_ls_weighting_details 'w=1/[\s^2^(Fo^2^)+(0.0690P)^2^+1.0855P] where P=(Fo^2^+2Fc^2^)/3'
_refine_ls_weighting_scheme calc
_refine_ls_wR_factor_gt 0.1379
_refine_ls_wR_factor_ref 0.1570
_reflns_Friedel_coverage 0.000
_reflns_number_gt 5476
_reflns_number_total 8028
_reflns_threshold_expression 'I > 2\s(I)'
_cod_data_source_file c7sc03736h2.cif
_cod_data_source_block gg011
_cod_database_code 1547339
_shelxl_version_number 2016/4
_shelx_space_group_comment
;
The symmetry employed for this shelxl refinement is uniquely defined
by the following loop, which should always be used as a source of
symmetry information in preference to the above space-group names.
They are only intended as comments.
;
_olex2_refinement_description
;
1. Fixed Uiso
 At 1.2 times of:
  All C(H) groups, All C(H,H) groups, All N(H) groups
 At 1.5 times of:
  All C(H,H,H) groups
2. Restrained distances
 C33-C32 \\sim C35-C32 \\sim C34-C32
 with sigma of 0.02
 C33-C34 \\sim C34-C35
 with sigma of 0.02
 C45-C42 \\sim C44-C42 \\sim C43-C42
 with sigma of 0.02
 C45-C44 \\sim C44-C43
 with sigma of 0.02
3. Uiso/Uaniso restraints and constraints
O6A \\sim C53A \\sim C52A \\sim C51A \\sim C50A: within 2A with sigma of 0.04
and sigma for terminal atoms of 0.08
4. Same fragment restrains
{O6A, C53A, C52A, C51A, C50A} sigma for 1-2: 0.02, 1-3: 0.02
{O6, C50, C51, C52, C53} sigma for 1-2: 0.02, 1-3: 0.02
as
{O6, C53, C52, C51, C50}
{C32, C33A, C34A, C35A} sigma for 1-2: 0.02, 1-3: 0.02
as
{C32, C33, C34, C35}
{C42, C45A, C44A, C43A} sigma for 1-2: 0.02, 1-3: 0.02
as
{C42, C45, C44, C43}
5. Others
 Sof(C33A)=Sof(H33D)=Sof(H33E)=Sof(H33F)=Sof(C34A)=Sof(H34D)=Sof(H34E)=
 Sof(H34F)=Sof(C35A)=Sof(H35D)=Sof(H35E)=Sof(H35F)=1-FVAR(1)
 Sof(C33)=Sof(H33A)=Sof(H33B)=Sof(H33C)=Sof(C34)=Sof(H34A)=Sof(H34B)=Sof(H34C)=
 Sof(C35)=Sof(H35A)=Sof(H35B)=Sof(H35C)=FVAR(1)
 Sof(C45A)=Sof(H45D)=Sof(H45E)=Sof(H45F)=Sof(C44A)=Sof(H44D)=Sof(H44E)=
 Sof(H44F)=Sof(C43A)=Sof(H43D)=Sof(H43E)=Sof(H43F)=1-FVAR(2)
 Sof(C45)=Sof(H45A)=Sof(H45B)=Sof(H45C)=Sof(C44)=Sof(H44A)=Sof(H44B)=Sof(H44C)=
 Sof(C43)=Sof(H43A)=Sof(H43B)=Sof(H43C)=FVAR(2)
 Sof(O6A)=Sof(C53A)=Sof(H53C)=Sof(H53D)=Sof(C52A)=Sof(H52C)=Sof(H52D)=
 Sof(C51A)=Sof(H51C)=Sof(H51D)=Sof(C50A)=Sof(H50C)=Sof(H50D)=1-FVAR(3)
 Sof(O6)=Sof(C53)=Sof(H53A)=Sof(H53B)=Sof(C52)=Sof(H52A)=Sof(H52B)=Sof(C51)=
 Sof(H51A)=Sof(H51B)=Sof(C50)=Sof(H50A)=Sof(H50B)=FVAR(3)
6.a Secondary CH2 refined with riding coordinates:
 C11(H11A,H11B), C9(H9A,H9B), C8(H8A,H8B), C12(H12A,H12B), C10(H10A,H10B),
 C1(H1A,H1B), C53(H53A,H53B), C52(H52A,H52B), C51(H51A,H51B), C50(H50A,H50B),
 C48(H48A,H48B), C47(H47A,H47B), C49(H49A,H49B), C46(H46A,H46B), C53A(H53C,
 H53D), C52A(H52C,H52D), C51A(H51C,H51D), C50A(H50C,H50D)
6.b Aromatic/amide H refined with riding coordinates:
 N2(H2), C23(H23), C18(H18), C14(H14), C22(H22), C17(H17), C15(H15), C41(H41),
 C31(H31), C37(H37), C27(H27), C3(H3), C6(H6), C30(H30), C4(H4), C38(H38),
 C40(H40), C28(H28), C5(H5)
6.c Idealised Me refined as rotating group:
 C33(H33A,H33B,H33C), C34(H34A,H34B,H34C), C35(H35A,H35B,H35C), C45(H45A,H45B,
 H45C), C44(H44A,H44B,H44C), C43(H43A,H43B,H43C), C33A(H33D,H33E,H33F),
 C34A(H34D,H34E,H34F), C35A(H35D,H35E,H35F), C45A(H45D,H45E,H45F), C44A(H44D,
 H44E,H44F), C43A(H43D,H43E,H43F)
;
_olex2_submission_special_instructions 'No special instructions were received'

loop_
_space_group_symop_operation_xyz
'x, y, z'
'-x, -y, -z'

loop_
_atom_site_label
_atom_site_type_symbol
_atom_site_fract_x
_atom_site_fract_y
_atom_site_fract_z
_atom_site_U_iso_or_equiv
_atom_site_adp_type
_atom_site_occupancy
_atom_site_site_symmetry_order
_atom_site_calc_flag
_atom_site_refinement_flags_posn
_atom_site_refinement_flags_adp
_atom_site_refinement_flags_occupancy
_atom_site_disorder_assembly
_atom_site_disorder_group
O4 O 0.39772(15) 1.30679(14) 0.44249(10) 0.0435(4) Uani 1 1 d . . . . .
O3 O 0.52155(14) 1.49730(14) 0.27760(10) 0.0426(4) Uani 1 1 d . . . . .
N1 N 0.99633(15) 1.21920(15) 0.44866(11) 0.0294(4) Uani 1 1 d . . . . .
O2 O 0.64030(14) 1.67221(14) 0.25901(9) 0.0404(4) Uani 1 1 d . . . . .
N2 N 0.93753(15) 1.12887(15) 0.57687(11) 0.0295(4) Uani 1 1 d . . . . .
H2 H 0.891001 1.113302 0.624206 0.035 Uiso 1 1 calc R . . . .
O1 O 0.67387(15) 1.75314(14) 0.37514(9) 0.0418(4) Uani 1 1 d . . . . .
C16 C 0.78841(18) 1.29885(18) 0.50985(13) 0.0272(5) Uani 1 1 d . . . . .
C13 C 0.55991(18) 1.45813(18) 0.50209(13) 0.0260(5) Uani 1 1 d . . . . .
C23 C 1.24338(19) 0.93288(19) 0.55457(14) 0.0330(5) Uani 1 1 d . . . . .
H23 H 1.298190 0.866257 0.580304 0.040 Uiso 1 1 calc R . . . .
C25 C 1.05473(18) 1.06891(18) 0.55518(13) 0.0285(5) Uani 1 1 d . . . . .
C36 C 1.09813(19) 0.91931(19) 0.68690(14) 0.0313(5) Uani 1 1 d . . . . .
C21 C 1.20599(19) 1.08553(18) 0.43081(13) 0.0301(5) Uani 1 1 d . . . . .
C20 C 1.09011(18) 1.12548(18) 0.47386(13) 0.0278(5) Uani 1 1 d . . . . .
C18 C 0.57738(19) 1.35494(19) 0.56031(14) 0.0324(5) Uani 1 1 d . . . . .
H18 H 0.510998 1.337598 0.598183 0.039 Uiso 1 1 calc R . . . .
C2 C 0.6754(2) 1.8235(2) 0.29796(15) 0.0378(6) Uani 1 1 d . . . . .
C24 C 1.13058(19) 0.97239(18) 0.59909(14) 0.0300(5) Uani 1 1 d . . . . .
C14 C 0.66017(19) 1.47938(19) 0.44745(13) 0.0303(5) Uani 1 1 d . . . . .
H14 H 0.651561 1.548991 0.406887 0.036 Uiso 1 1 calc R . . . .
C11 C 0.3928(2) 1.3955(2) 0.37047(14) 0.0401(6) Uani 1 1 d . . . . .
H11A H 0.354510 1.471557 0.386004 0.048 Uiso 1 1 calc R . . . .
H11B H 0.345942 1.386072 0.333046 0.048 Uiso 1 1 calc R . . . .
C26 C 1.25058(19) 1.14498(19) 0.34707(14) 0.0311(5) Uani 1 1 d . . . . .
C19 C 0.90730(19) 1.21692(18) 0.51111(13) 0.0277(5) Uani 1 1 d . . . . .
C22 C 1.2790(2) 0.98699(19) 0.47399(14) 0.0331(5) Uani 1 1 d . . . . .
H22 H 1.357090 0.955197 0.447010 0.040 Uiso 1 1 calc R . . . .
C17 C 0.68884(19) 1.27712(19) 0.56438(14) 0.0329(5) Uani 1 1 d . . . . .
H17 H 0.697696 1.207627 0.605071 0.040 Uiso 1 1 calc R . . . .
C29 C 1.3385(2) 1.2633(2) 0.18915(14) 0.0412(6) Uani 1 1 d . . . . .
C15 C 0.77144(19) 1.40132(19) 0.45119(13) 0.0316(5) Uani 1 1 d . . . . .
H15 H 0.837770 1.418013 0.412872 0.038 Uiso 1 1 calc R . . . .
C9 C 0.6361(2) 1.4969(2) 0.23284(15) 0.0426(6) Uani 1 1 d . . . . .
H9A H 0.655900 1.452122 0.188613 0.051 Uiso 1 1 calc R . . . .
H9B H 0.695886 1.459908 0.270748 0.051 Uiso 1 1 calc R . . . .
C41 C 1.1289(2) 0.8005(2) 0.71431(15) 0.0394(6) Uani 1 1 d . . . . .
H41 H 1.165968 0.752222 0.675033 0.047 Uiso 1 1 calc R . . . .
C31 C 1.3707(2) 1.1361(2) 0.32205(14) 0.0360(6) Uani 1 1 d . . . . .
H31 H 1.425146 1.089502 0.358849 0.043 Uiso 1 1 calc R . . . .
C7 C 0.6575(2) 1.7797(2) 0.23467(14) 0.0364(6) Uani 1 1 d . . . . .
C37 C 1.0420(2) 0.9864(2) 0.74642(15) 0.0406(6) Uani 1 1 d . . . . .
H37 H 1.017638 1.067910 0.729603 0.049 Uiso 1 1 calc R . . . .
C8 C 0.6396(2) 1.6177(2) 0.19483(14) 0.0431(6) Uani 1 1 d . . . . .
H8A H 0.711825 1.617367 0.152583 0.052 Uiso 1 1 calc R . . . .
H8B H 0.569066 1.660345 0.167098 0.052 Uiso 1 1 calc R . . . .
C27 C 1.1749(2) 1.2133(2) 0.29025(15) 0.0417(6) Uani 1 1 d . . . . .
H27 H 1.092169 1.220560 0.304371 0.050 Uiso 1 1 calc R . . . .
C3 C 0.6957(2) 1.9303(2) 0.27875(16) 0.0446(6) Uani 1 1 d . . . . .
H3 H 0.706951 1.960827 0.321246 0.054 Uiso 1 1 calc R . . . .
C12 C 0.2824(2) 1.3050(2) 0.48628(15) 0.0429(6) Uani 1 1 d . . . . .
H12A H 0.236478 1.292129 0.449794 0.051 Uiso 1 1 calc R . . . .
H12B H 0.239696 1.380091 0.502447 0.051 Uiso 1 1 calc R . . . .
C6 C 0.6602(2) 1.8438(2) 0.15444(15) 0.0457(7) Uani 1 1 d . . . . .
H6 H 0.647313 1.815004 0.111641 0.055 Uiso 1 1 calc R . . . .
C30 C 1.4134(2) 1.1931(2) 0.24530(14) 0.0386(6) Uani 1 1 d . . . . .
H30 H 1.496482 1.183928 0.230494 0.046 Uiso 1 1 calc R . . . .
C10 C 0.5186(2) 1.3874(2) 0.32743(15) 0.0404(6) Uani 1 1 d . . . . .
H10A H 0.572541 1.363941 0.369129 0.048 Uiso 1 1 calc R . . . .
H10B H 0.545313 1.329099 0.292089 0.048 Uiso 1 1 calc R . . . .
C1 C 0.7081(2) 1.7887(2) 0.43780(15) 0.0460(7) Uani 1 1 d . . . . .
H1A H 0.648178 1.859820 0.451559 0.055 Uiso 1 1 calc R . . . .
H1B H 0.785660 1.805298 0.416799 0.055 Uiso 1 1 calc R . . . .
C4 C 0.6997(2) 1.9928(2) 0.19763(18) 0.0515(7) Uani 1 1 d . . . . .
H4 H 0.714984 2.065423 0.184713 0.062 Uiso 1 1 calc R . . . .
C39 C 1.0540(2) 0.8180(2) 0.85760(15) 0.0461(7) Uani 1 1 d . . . . .
C38 C 1.0212(2) 0.9364(2) 0.82957(16) 0.0482(7) Uani 1 1 d . . . . .
H38 H 0.983210 0.984649 0.868823 0.058 Uiso 1 1 calc R . . . .
C40 C 1.1065(2) 0.7514(2) 0.79752(16) 0.0470(7) Uani 1 1 d . . . . .
H40 H 1.127486 0.669872 0.814126 0.056 Uiso 1 1 calc R . . . .
C28 C 1.2184(2) 1.2705(2) 0.21369(16) 0.0484(7) Uani 1 1 d . . . . .
H28 H 1.164372 1.316462 0.176488 0.058 Uiso 1 1 calc R . . . .
C5 C 0.6819(2) 1.9508(2) 0.13606(17) 0.0528(7) Uani 1 1 d . . . . .
H5 H 0.684331 1.994524 0.080726 0.063 Uiso 1 1 calc R . . . .
O6 O 0.9998(3) 0.2901(3) 0.68722(19) 0.0680(14) Uani 0.753(10) 1 d D . P A 1
C53 C 1.0162(4) 0.3163(5) 0.7597(3) 0.0592(14) Uani 0.753(10) 1 d D . P A 1
H53A H 1.086403 0.259094 0.782220 0.071 Uiso 0.753(10) 1 calc R . P A 1
H53B H 0.945226 0.317234 0.803232 0.071 Uiso 0.753(10) 1 calc R . P A 1
C52 C 1.0351(5) 0.4344(5) 0.7310(4) 0.0690(16) Uani 0.753(10) 1 d D . P A 1
H52A H 1.118735 0.430393 0.705774 0.083 Uiso 0.753(10) 1 calc R . P A 1
H52B H 1.011203 0.476815 0.777016 0.083 Uiso 0.753(10) 1 calc R . P A 1
C51 C 0.9509(6) 0.4882(4) 0.6660(5) 0.076(2) Uani 0.753(10) 1 d D . P A 1
H51A H 0.867985 0.518571 0.692824 0.091 Uiso 0.753(10) 1 calc R . P A 1
H51B H 0.975440 0.551401 0.624283 0.091 Uiso 0.753(10) 1 calc R . P A 1
C50 C 0.9620(5) 0.3935(5) 0.6279(4) 0.0668(15) Uani 0.753(10) 1 d D . P A 1
H50A H 0.884621 0.399604 0.613698 0.080 Uiso 0.753(10) 1 calc R . P A 1
H50B H 1.021178 0.394370 0.576284 0.080 Uiso 0.753(10) 1 calc R . P A 1
C32 C 1.3850(2) 1.3318(3) 0.10660(17) 0.0633(9) Uani 1 1 d D . . . .
C33 C 1.3377(8) 1.3334(10) 0.0361(4) 0.099(4) Uani 0.538(8) 1 d D . P B 1
H33A H 1.250632 1.361270 0.047133 0.149 Uiso 0.538(8) 1 calc GR . P B 1
H33B H 1.361964 1.255307 0.025238 0.149 Uiso 0.538(8) 1 calc GR . P B 1
H33C H 1.367867 1.384566 -0.012620 0.149 Uiso 0.538(8) 1 calc GR . P B 1
C34 C 1.3417(7) 1.4659(5) 0.1201(4) 0.078(3) Uani 0.538(8) 1 d D . P B 1
H34A H 1.378097 1.470229 0.165061 0.117 Uiso 0.538(8) 1 calc GR . P B 1
H34B H 1.254908 1.491000 0.134752 0.117 Uiso 0.538(8) 1 calc GR . P B 1
H34C H 1.366544 1.516150 0.068552 0.117 Uiso 0.538(8) 1 calc GR . P B 1
C35 C 1.5170(6) 1.3079(8) 0.0911(7) 0.063(3) Uani 0.538(8) 1 d D . P B 1
H35A H 1.554517 1.226864 0.087619 0.094 Uiso 0.538(8) 1 calc GR . P B 1
H35B H 1.542100 1.324133 0.136875 0.094 Uiso 0.538(8) 1 calc GR . P B 1
H35C H 1.540973 1.357074 0.038697 0.094 Uiso 0.538(8) 1 calc GR . P B 1
C42 C 1.0372(2) 0.7648(3) 0.95058(16) 0.0600(8) Uani 1 1 d D . . . .
C45 C 0.9140(4) 0.8114(5) 0.9917(3) 0.077(2) Uani 0.679(7) 1 d D . P C 1
H45A H 0.857642 0.806488 0.960127 0.116 Uiso 0.679(7) 1 calc GR . P C 1
H45B H 0.900341 0.892010 0.993747 0.116 Uiso 0.679(7) 1 calc GR . P C 1
H45C H 0.902407 0.766434 1.048418 0.116 Uiso 0.679(7) 1 calc GR . P C 1
C44 C 1.1332(6) 0.7708(8) 0.9866(5) 0.091(3) Uani 0.679(7) 1 d D . P C 1
H44A H 1.130408 0.851566 0.979527 0.136 Uiso 0.679(7) 1 calc GR . P C 1
H44B H 1.209788 0.729349 0.958394 0.136 Uiso 0.679(7) 1 calc GR . P C 1
H44C H 1.123962 0.735629 1.045958 0.136 Uiso 0.679(7) 1 calc GR . P C 1
C43 C 1.0503(6) 0.6288(4) 0.9628(3) 0.0793(19) Uani 0.679(7) 1 d D . P C 1
H43A H 1.131747 0.588686 0.940774 0.119 Uiso 0.679(7) 1 calc GR . P C 1
H43B H 0.994431 0.619555 0.932887 0.119 Uiso 0.679(7) 1 calc GR . P C 1
H43C H 1.032494 0.595974 1.022157 0.119 Uiso 0.679(7) 1 calc GR . P C 1
O5 O 1.23312(19) 0.87838(19) 0.26186(12) 0.0718(6) Uani 1 1 d . . . . .
C48 C 1.3011(4) 0.8091(5) 0.1399(3) 0.1107(15) Uani 1 1 d . . . . .
H48A H 1.230386 0.821475 0.114621 0.133 Uiso 1 1 calc R . . . .
H48B H 1.368466 0.750438 0.115674 0.133 Uiso 1 1 calc R . . . .
C47 C 1.3321(4) 0.9207(5) 0.1260(2) 0.1057(15) Uani 1 1 d . . . . .
H47A H 1.417802 0.910636 0.104394 0.127 Uiso 1 1 calc R . . . .
H47B H 1.284709 0.982452 0.086676 0.127 Uiso 1 1 calc R . . . .
C49 C 1.2767(4) 0.7734(4) 0.2295(3) 0.1020(13) Uani 1 1 d . . . . .
H49A H 1.349995 0.722712 0.251462 0.122 Uiso 1 1 calc R . . . .
H49B H 1.216050 0.731144 0.245380 0.122 Uiso 1 1 calc R . . . .
C46 C 1.3013(4) 0.9459(4) 0.2089(2) 0.0963(13) Uani 1 1 d . . . . .
H46A H 1.375002 0.931659 0.231331 0.116 Uiso 1 1 calc R . . . .
H46B H 1.256448 1.028210 0.205795 0.116 Uiso 1 1 calc R . . . .
C33A C 1.4877(13) 1.3670(14) 0.1074(10) 0.156(10) Uani 0.462(8) 1 d D . P B 2
H33D H 1.552647 1.298791 0.124209 0.234 Uiso 0.462(8) 1 calc GR . P B 2
H33E H 1.466631 1.418125 0.146847 0.234 Uiso 0.462(8) 1 calc GR . P B 2
H33F H 1.513139 1.407745 0.051557 0.234 Uiso 0.462(8) 1 calc GR . P B 2
C34A C 1.4410(11) 1.2326(8) 0.0484(4) 0.125(5) Uani 0.462(8) 1 d D . P B 2
H34D H 1.378168 1.201476 0.044796 0.187 Uiso 0.462(8) 1 calc GR . P B 2
H34E H 1.504615 1.170326 0.073531 0.187 Uiso 0.462(8) 1 calc GR . P B 2
H34F H 1.473349 1.267477 -0.007564 0.187 Uiso 0.462(8) 1 calc GR . P B 2
C35A C 1.2919(8) 1.4137(9) 0.0607(6) 0.116(6) Uani 0.462(8) 1 d D . P B 2
H35D H 1.240159 1.469011 0.094721 0.173 Uiso 0.462(8) 1 calc GR . P B 2
H35E H 1.244612 1.372041 0.047691 0.173 Uiso 0.462(8) 1 calc GR . P B 2
H35F H 1.328419 1.454768 0.008874 0.173 Uiso 0.462(8) 1 calc GR . P B 2
C45A C 1.1551(11) 0.7003(15) 0.9791(12) 0.122(10) Uani 0.321(7) 1 d D . P C 2
H45D H 1.209798 0.747937 0.957673 0.183 Uiso 0.321(7) 1 calc GR . P C 2
H45E H 1.188404 0.628629 0.958172 0.183 Uiso 0.321(7) 1 calc GR . P C 2
H45F H 1.143918 0.682431 1.040048 0.183 Uiso 0.321(7) 1 calc GR . P C 2
C44A C 0.9430(12) 0.7124(13) 0.9760(7) 0.095(6) Uani 0.321(7) 1 d D . P C 2
H44D H 0.960608 0.649365 0.946773 0.143 Uiso 0.321(7) 1 calc GR . P C 2
H44E H 0.868411 0.769817 0.962505 0.143 Uiso 0.321(7) 1 calc GR . P C 2
H44F H 0.935013 0.681979 1.036126 0.143 Uiso 0.321(7) 1 calc GR . P C 2
C43A C 0.9940(12) 0.8702(8) 1.0060(5) 0.079(4) Uani 0.321(7) 1 d D . P C 2
H43D H 0.917899 0.924006 0.992062 0.118 Uiso 0.321(7) 1 calc GR . P C 2
H43E H 1.054260 0.911458 0.992332 0.118 Uiso 0.321(7) 1 calc GR . P C 2
H43F H 0.984660 0.835983 1.065547 0.118 Uiso 0.321(7) 1 calc GR . P C 2
O6A O 1.006(2) 0.381(2) 0.7922(13) 0.192(9) Uani 0.247(10) 1 d D U P A 2
C53A C 1.025(3) 0.486(2) 0.7446(17) 0.163(12) Uani 0.247(10) 1 d D U P A 2
H53C H 1.110668 0.476420 0.724837 0.196 Uiso 0.247(10) 1 calc R . P A 2
H53D H 0.993303 0.546459 0.778077 0.196 Uiso 0.247(10) 1 calc R . P A 2
C52A C 0.960(2) 0.516(2) 0.6734(12) 0.144(13) Uani 0.247(10) 1 d D U P A 2
H52C H 0.994644 0.565030 0.624544 0.172 Uiso 0.247(10) 1 calc R . P A 2
H52D H 0.874218 0.554830 0.688428 0.172 Uiso 0.247(10) 1 calc R . P A 2
C51A C 0.981(4) 0.394(3) 0.6579(17) 0.197(15) Uani 0.247(10) 1 d D U P A 2
H51C H 0.918868 0.392372 0.628651 0.236 Uiso 0.247(10) 1 calc R . P A 2
H51D H 1.060126 0.365954 0.625327 0.236 Uiso 0.247(10) 1 calc R . P A 2
C50A C 0.971(4) 0.325(3) 0.744(2) 0.237(17) Uani 0.247(10) 1 d D U P A 2
H50C H 0.888551 0.321860 0.765340 0.285 Uiso 0.247(10) 1 calc R . P A 2
H50D H 1.024284 0.245625 0.745836 0.285 Uiso 0.247(10) 1 calc R . P A 2

loop_
_atom_site_aniso_label
_atom_site_aniso_U_11
_atom_site_aniso_U_22
_atom_site_aniso_U_33
_atom_site_aniso_U_23
_atom_site_aniso_U_13
_atom_site_aniso_U_12
O4 0.0505(11) 0.0455(10) 0.0364(9) -0.0020(8) -0.0094(8) -0.0193(8)
O3 0.0419(10) 0.0434(10) 0.0395(10) -0.0069(8) -0.0004(8) -0.0137(8)
N1 0.0259(10) 0.0285(10) 0.0313(10) -0.0075(8) -0.0021(8) -0.0049(8)
O2 0.0497(10) 0.0455(10) 0.0289(9) -0.0051(7) -0.0029(7) -0.0214(8)
N2 0.0276(10) 0.0281(10) 0.0277(10) -0.0046(8) 0.0020(8) -0.0064(8)
O1 0.0569(11) 0.0441(10) 0.0315(9) 0.0002(8) -0.0096(8) -0.0281(8)
C16 0.0277(12) 0.0267(12) 0.0263(11) -0.0068(9) -0.0044(9) -0.0053(9)
C13 0.0276(12) 0.0258(12) 0.0244(11) -0.0082(9) -0.0033(9) -0.0056(9)
C23 0.0309(13) 0.0264(12) 0.0380(13) -0.0055(10) -0.0071(10) -0.0031(10)
C25 0.0256(12) 0.0278(12) 0.0322(12) -0.0095(10) -0.0020(9) -0.0070(10)
C36 0.0247(12) 0.0313(13) 0.0343(13) -0.0009(10) -0.0068(10) -0.0063(10)
C21 0.0286(12) 0.0292(12) 0.0332(13) -0.0089(10) -0.0019(10) -0.0091(10)
C20 0.0265(12) 0.0260(12) 0.0308(12) -0.0069(9) -0.0059(9) -0.0056(9)
C18 0.0276(12) 0.0320(13) 0.0317(13) -0.0062(10) 0.0038(10) -0.0067(10)
C2 0.0312(13) 0.0421(15) 0.0359(14) -0.0003(11) -0.0014(10) -0.0137(11)
C24 0.0305(13) 0.0250(12) 0.0337(13) -0.0044(10) -0.0051(10) -0.0080(10)
C14 0.0330(13) 0.0276(12) 0.0275(12) -0.0035(9) -0.0044(10) -0.0067(10)
C11 0.0472(15) 0.0428(15) 0.0329(13) -0.0061(11) -0.0090(11) -0.0157(12)
C26 0.0294(13) 0.0306(12) 0.0328(13) -0.0100(10) -0.0006(10) -0.0078(10)
C19 0.0287(12) 0.0257(12) 0.0273(12) -0.0061(10) -0.0021(10) -0.0069(9)
C22 0.0265(12) 0.0312(13) 0.0397(14) -0.0111(11) 0.0005(10) -0.0063(10)
C17 0.0332(13) 0.0281(13) 0.0297(12) -0.0021(10) 0.0001(10) -0.0051(10)
C29 0.0367(14) 0.0499(16) 0.0321(13) -0.0078(12) 0.0018(11) -0.0115(12)
C15 0.0265(12) 0.0351(13) 0.0304(12) -0.0066(10) 0.0015(9) -0.0093(10)
C9 0.0415(15) 0.0518(16) 0.0340(14) -0.0156(12) 0.0004(11) -0.0117(12)
C41 0.0386(14) 0.0334(14) 0.0381(14) -0.0034(11) -0.0056(11) -0.0029(11)
C31 0.0303(13) 0.0402(14) 0.0346(13) -0.0091(11) -0.0014(10) -0.0076(11)
C7 0.0287(13) 0.0420(15) 0.0340(13) -0.0032(11) 0.0008(10) -0.0116(11)
C37 0.0409(15) 0.0355(14) 0.0387(14) -0.0063(11) -0.0024(11) -0.0060(11)
C8 0.0421(15) 0.0586(17) 0.0284(13) -0.0117(12) 0.0019(11) -0.0170(12)
C27 0.0304(13) 0.0528(16) 0.0359(14) -0.0023(12) -0.0017(11) -0.0118(12)
C3 0.0416(15) 0.0404(15) 0.0489(16) -0.0030(12) -0.0045(12) -0.0143(12)
C12 0.0528(17) 0.0454(15) 0.0386(14) -0.0070(12) -0.0102(12) -0.0240(12)
C6 0.0404(15) 0.0549(17) 0.0339(14) 0.0004(12) -0.0035(11) -0.0124(12)
C30 0.0306(13) 0.0466(15) 0.0359(14) -0.0110(12) 0.0030(11) -0.0112(11)
C10 0.0484(16) 0.0399(15) 0.0361(14) -0.0092(11) -0.0082(11) -0.0147(12)
C1 0.0595(17) 0.0470(16) 0.0423(15) -0.0081(12) -0.0116(13) -0.0278(13)
C4 0.0448(16) 0.0407(16) 0.0573(18) 0.0045(14) -0.0018(13) -0.0125(12)
C39 0.0286(13) 0.0596(18) 0.0365(14) 0.0052(13) -0.0040(11) -0.0072(12)
C38 0.0424(15) 0.0565(18) 0.0381(15) -0.0126(13) 0.0010(12) -0.0069(13)
C40 0.0397(15) 0.0376(15) 0.0475(16) 0.0065(12) -0.0064(12) -0.0022(12)
C28 0.0397(15) 0.0592(18) 0.0376(15) 0.0005(13) -0.0087(12) -0.0091(13)
C5 0.0477(17) 0.0527(18) 0.0425(16) 0.0081(13) -0.0003(13) -0.0126(13)
O6 0.082(2) 0.051(2) 0.067(2) -0.0090(16) -0.0131(16) -0.0151(16)
C53 0.048(2) 0.078(3) 0.044(2) -0.011(2) -0.0078(19) -0.009(2)
C52 0.055(3) 0.066(4) 0.092(4) -0.021(3) -0.026(3) -0.012(2)
C51 0.059(4) 0.042(3) 0.130(6) 0.003(3) -0.039(4) -0.018(3)
C50 0.067(3) 0.074(3) 0.058(3) -0.017(3) -0.014(2) -0.013(2)
C32 0.0475(18) 0.092(2) 0.0353(15) 0.0126(15) -0.0020(13) -0.0235(17)
C33 0.089(7) 0.199(13) 0.028(3) -0.006(5) 0.000(4) -0.087(8)
C34 0.109(6) 0.059(4) 0.049(4) 0.012(3) 0.011(4) -0.035(4)
C35 0.054(4) 0.077(6) 0.045(4) 0.010(4) 0.008(3) -0.031(4)
C42 0.0414(16) 0.079(2) 0.0365(15) 0.0110(14) -0.0031(12) -0.0069(15)
C45 0.062(3) 0.091(5) 0.049(3) 0.007(3) 0.014(2) -0.014(3)
C44 0.083(5) 0.157(9) 0.039(3) 0.011(5) -0.022(4) -0.059(5)
C43 0.098(5) 0.072(4) 0.046(3) 0.016(2) -0.006(3) -0.021(3)
O5 0.0633(13) 0.0774(15) 0.0525(12) -0.0061(11) 0.0030(10) -0.0049(11)
C48 0.102(3) 0.137(4) 0.101(4) -0.056(3) -0.014(3) -0.021(3)
C47 0.073(3) 0.156(4) 0.058(2) -0.001(2) 0.0058(19) -0.021(3)
C49 0.110(3) 0.103(3) 0.095(3) -0.045(3) 0.002(2) -0.025(3)
C46 0.110(3) 0.116(3) 0.072(3) -0.026(2) 0.014(2) -0.058(3)
C33A 0.21(2) 0.23(2) 0.086(11) 0.078(13) -0.070(13) -0.185(19)
C34A 0.153(11) 0.125(8) 0.031(4) -0.001(5) 0.020(5) 0.009(7)
C35A 0.081(7) 0.121(10) 0.073(8) 0.054(7) 0.014(6) -0.010(6)
C45A 0.102(11) 0.15(2) 0.046(8) 0.004(12) -0.026(7) 0.039(13)
C44A 0.138(14) 0.118(14) 0.045(6) 0.000(7) 0.011(7) -0.087(13)
C43A 0.122(11) 0.067(7) 0.032(5) -0.002(5) 0.000(6) -0.022(7)
O6A 0.233(19) 0.19(2) 0.152(18) -0.025(15) -0.013(15) -0.085(15)
C53A 0.18(2) 0.18(3) 0.092(17) -0.012(18) 0.013(15) -0.03(2)
C52A 0.100(18) 0.21(3) 0.055(12) -0.038(15) 0.044(12) 0.016(17)
C51A 0.24(3) 0.22(3) 0.13(2) -0.10(2) 0.00(2) -0.02(2)
C50A 0.27(3) 0.22(3) 0.22(3) -0.05(3) -0.02(3) -0.07(2)

loop_
_atom_type_symbol
_atom_type_description
_atom_type_scat_dispersion_real
_atom_type_scat_dispersion_imag
_atom_type_scat_source
C C 0.0181 0.0091 'International Tables Vol C Tables 4.2.6.8 and 6.1.1.4'
H H 0.0000 0.0000 'International Tables Vol C Tables 4.2.6.8 and 6.1.1.4'
N N 0.0311 0.0180 'International Tables Vol C Tables 4.2.6.8 and 6.1.1.4'
O O 0.0492 0.0322 'International Tables Vol C Tables 4.2.6.8 and 6.1.1.4'

loop_
_geom_angle_atom_site_label_1
_geom_angle_atom_site_label_2
_geom_angle_atom_site_label_3
_geom_angle
_geom_angle_site_symmetry_3
C11 O4 C12 111.88(18) .
C50Ab O6Ab C53A 110.7(12) .
O6Ab C53Ab C52A 105.6(11) .
C9 O3 C10 112.21(18) .
C19 N1 C20 105.35(17) .
C7 O2 C8 117.11(17) .
C50Ab C51Ab C52A 101.6(12) .
O6Ab C50Ab C51A 106.3(11) .
C53Ab C52Ab C51A 100.0(11) .
C19 N2 C25 107.11(17) .
C2 O1 C1 116.55(18) .
C17 C16 C19 122.46(19) .
C15 C16 C19 119.93(19) .
C15 C16 C17 117.59(19) .
C18 C13 C13 121.6(2) 2_686
C18 C13 C14 117.03(19) .
C14 C13 C13 121.4(2) 2_686
C22 C23 C24 122.7(2) .
N2 C25 C20 105.35(18) .
N2 C25 C24 131.3(2) .
C24 C25 C20 123.33(19) .
C41 C36 C24 121.5(2) .
C41 C36 C37 117.3(2) .
C37 C36 C24 121.1(2) .
C20 C21 C26 123.49(19) .
C22 C21 C20 115.1(2) .
C22 C21 C26 121.4(2) .
N1 C20 C25 109.43(18) .
N1 C20 C21 129.58(19) .
C25 C20 C21 120.98(19) .
C17 C18 C13 121.6(2) .
O1 C2 C7 115.7(2) .
O1 C2 C3 124.9(2) .
C3 C2 C7 119.5(2) .
C23 C24 C25 114.58(19) .
C23 C24 C36 121.63(19) .
C25 C24 C36 123.70(19) .
C15 C14 C13 121.4(2) .
O4 C11 C10 107.59(19) .
C33Ab C32 C29 115.0(6) .
C31 C26 C21 121.1(2) .
C35Ab C32 C29 114.2(4) .
C35Ab C32 C34A 101.1(6) .
C33Ab C32 C34A 102.8(7) .
C33Ab C32 C35A 118.2(7) .
C45Ab C42 C39 110.9(8) .
C44Ab C42 C39 113.2(5) .
C44Ab C42 C45A 119.1(9) .
C45Ab C42 C43A 98.7(7) .
C44Ab C42 C43A 103.7(6) .
C31 C26 C27 116.7(2) .
C27 C26 C21 122.3(2) .
N1 C19 N2 112.73(18) .
N1 C19 C16 123.86(19) .
N2 C19 C16 123.41(18) .
C23 C22 C21 123.3(2) .
C18 C17 C16 121.1(2) .
C30 C29 C28 116.2(2) .
C30 C29 C32 121.7(2) .
C28 C29 C32 122.1(2) .
C14 C15 C16 121.3(2) .
O3 C9 C8 109.8(2) .
C40 C41 C36 121.2(2) .
C30 C31 C26 121.9(2) .
O2 C7 C2 115.5(2) .
O2 C7 C6 124.9(2) .
C6 C7 C2 119.6(2) .
C38 C37 C36 121.0(2) .
O2 C8 C9 108.71(19) .
C28 C27 C26 121.0(2) .
C2 C3 C4 120.1(3) .
O4 C12 C1 110.0(2) 2_686
C7 C6 C5 120.2(3) .
C31 C30 C29 121.8(2) .
O3 C10 C11 108.29(19) .
O1 C1 C12 109.23(19) 2_686
C5 C4 C3 120.6(3) .
C38 C39 C40 116.7(2) .
C38 C39 C42 121.0(3) .
C40 C39 C42 122.2(2) .
C37 C38 C39 122.0(2) .
C41 C40 C39 121.7(2) .
C27 C28 C29 122.4(2) .
C4 C5 C6 120.0(2) .
C29 C32 C34 104.6(3) .
C29 C32 C34A 102.0(4) .
C33A C32 C29 115.9(4) .
C33A C32 C34 106.6(5) .
C33A C32 C35 113.5(5) .
C35A C32 C29 113.3(5) .
C35A C32 C34 101.1(4) .
C39 C42 C43 109.3(3) .
C39 C42 C43A 109.4(4) .
C45A C42 C39 111.6(3) .
C45A C42 C43 103.1(4) .
C44A C42 C39 108.9(4) .
C44A C42 C45 117.2(4) .
C44A C42 C43 106.2(4) .
C46 O5 C49 102.5(3) .
C49 C48 C47 104.7(4) .
C46 C47 C48 102.6(3) .
C48 C49 O5 105.9(4) .
O5 C46 C47 111.2(4) .
C53A O6A C50 110.1(4) .
O6A C53A C52 104.6(4) .
C53A C52A C51 99.8(4) .
C50A C51A C52 104.0(4) .
O6A C50A C51 106.7(4) .

loop_
_geom_bond_atom_site_label_1
_geom_bond_atom_site_label_2
_geom_bond_distance
_geom_bond_site_symmetry_2
O4 C11 1.414(3) .
O4 C12 1.421(3) .
O6Ab C53A 1.408(15) .
C53Ab C52A 1.483(17) .
C52Ab C51A 1.553(19) .
O6Ab C50A 1.405(15) .
C51Ab C50A 1.484(17) .
O3 C9 1.413(3) .
O3 C10 1.423(3) .
N1 C20 1.388(3) .
N1 C19 1.321(3) .
O2 C7 1.374(3) .
O2 C8 1.428(3) .
N2 C25 1.379(3) .
N2 C19 1.365(3) .
O1 C2 1.368(3) .
O1 C1 1.435(3) .
C16 C19 1.464(3) .
C16 C17 1.392(3) .
C16 C15 1.389(3) .
C13 C13 1.485(4) 2_686
C13 C18 1.392(3) .
C13 C14 1.397(3) .
C23 C24 1.393(3) .
C23 C22 1.390(3) .
C25 C20 1.410(3) .
C25 C24 1.402(3) .
C36 C24 1.476(3) .
C36 C41 1.389(3) .
C36 C37 1.390(3) .
C21 C20 1.412(3) .
C21 C26 1.484(3) .
C21 C22 1.394(3) .
C18 C17 1.381(3) .
C2 C7 1.408(3) .
C2 C3 1.385(3) .
C14 C15 1.380(3) .
C11 C10 1.506(3) .
C26 C31 1.388(3) .
C26 C27 1.394(3) .
C29 C30 1.387(3) .
C29 C28 1.390(3) .
C29 C32 1.524(3) .
C9 C8 1.494(4) .
C41 C40 1.380(3) .
C31 C30 1.379(3) .
C7 C6 1.381(3) .
C37 C38 1.380(3) .
C27 C28 1.382(3) .
C3 C4 1.386(4) .
C12 C1 1.492(3) 2_686
C6 C5 1.396(4) .
C1 C12 1.492(3) 2_686
C4 C5 1.366(4) .
C39 C38 1.387(4) .
C39 C40 1.388(4) .
C39 C42 1.530(3) .
C32 C33 1.427(6) .
C32 C34 1.653(6) .
C32 C35 1.492(7) .
C32 C33A 1.449(9) .
C32 C34A 1.659(8) .
C32 C35A 1.463(8) .
C42 C45 1.482(5) .
C42 C44 1.456(6) .
C42 C43 1.625(6) .
C42 C45A 1.503(10) .
C42 C44A 1.425(9) .
C42 C43A 1.693(8) .
O5 C49 1.450(4) .
O5 C46 1.385(4) .
C48 C47 1.515(6) .
C48 C49 1.447(6) .
C47 C46 1.453(5) .
O6A C53 1.418(6) .
O6A C50 1.426(6) .
C53A C52 1.512(8) .
C52A C51 1.537(8) .
C51A C50 1.450(9) .
